data_4336055
loop_
_publ_author_name
'Endrit Shurdha'
'Curtis E. Moore'
'Arnold L. Rheingold'
'Saul H. Lapidus'
'Peter W. Stephens'
'Atta M. Arif'
'Joel S. Miller'

_publ_contact_author_address
; 
Department of Chemistry
University of Utah
Salt Lake City
UT 84112-0850
USA
;
_publ_contact_author_email jsmiller@chem.utah.edu
_publ_contact_author_name 'Joel S. Miller'
_publ_section_title
;
 First Row Transition Metal(II) Thiocyanate Complexes, and Formation of
 1-, 2-, and 3-Dimensional Extended Network Structures of
 M(NCS)2(Solvent)2 (M = Cr, Mn, Co) Composition
;
_journal_name_full 'Inorganic Chemistry'
_journal_page_first 10583
_journal_page_last 10594
_journal_paper_doi 10.1021/ic401558f
_journal_volume 52
_journal_year 2013
_chemical_formula_moiety 'C4 Co N4 S4, 2(C4 H12 N)'
_chemical_formula_sum 'C12 H24 Co N6 S4'
_chemical_formula_weight 439.58
_space_group_IT_number 15
_symmetry_cell_setting monoclinic
_symmetry_Int_Tables_number 15
_symmetry_space_group_name_Hall '-C 2yc'
_symmetry_space_group_name_H-M 'C 1 2/c 1'
_cell_angle_alpha 90
_cell_angle_beta 94.7301(9)
_cell_angle_gamma 90
_cell_formula_units_Z 12
_cell_length_a 24.6433(2)
_cell_length_b 11.30658(11)
_cell_length_c 24.9333(3)
_cell_measurement_temperature 295
_cell_volume 6923.54(12)
_computing_cell_refinement TOPAS-Academic
_computing_data_collection SPEC
_computing_data_reduction TOPAS-Academic
_computing_structure_refinement TOPAS-Academic
_computing_structure_solution TOPAS-Academic
_diffrn_ambient_temperature 295
_diffrn_detector 'NaI scintillation counter'
_diffrn_measurement_device_type 'Huber diffractometer'
_diffrn_radiation_monochromator 'Si(111) channel cut'
_diffrn_radiation_type synchrotron
_diffrn_radiation_wavelength 0.700154
_diffrn_source synchrotron
_pd_block_diffractogram_id TEV
_pd_instr_location
;
X16C, National Synchrotron Light Source, Brookhaven National Laboratory
;
_pd_meas_2theta_range_inc 0.003
_pd_meas_2theta_range_max 24.999
_pd_meas_2theta_range_min 3.0
_pd_meas_number_of_points 7334
_pd_meas_scan_method step
_pd_proc_2theta_range_inc 0.003
_pd_proc_2theta_range_max 24.999
_pd_proc_2theta_range_min 3.0
_pd_proc_ls_background_function
;
3 Pearson-Voight peaks and Chebyshev polynomial with 11 coefficients
;
_pd_proc_ls_pref_orient_corr
;
none
;
_pd_proc_ls_profile_function
;
Simple_Axial_model function with Rp=9999,Rs=330 in TOPAS-Academic
;
_pd_proc_ls_prof_R_factor 0.0521
_pd_proc_ls_prof_wR_expected 0.03232
_pd_proc_ls_prof_wR_factor 0.06565
_pd_proc_wavelength 0.700154
_pd_spec_mounting
;
capillary
;
_pd_spec_mount_mode transmission
_pd_spec_shape cylinder
_refine_ls_goodness_of_fit_all 2.031
_refine_ls_number_parameters 89
_refine_ls_weighting_details 1/(sigma*sigma)
_refine_ls_weighting_scheme sigma
_cod_data_source_file ic401558f_si_002_02.cif
_cod_data_source_block TEV
_cod_original_cell_volume 6923.52(12)
_cod_original_sg_symbol_H-M 'C 2/c'
_cod_original_formula_sum 'C12 H24 Co N6 S4 '
_cod_database_code 4336055

loop_
_symmetry_equiv_pos_site_id
_symmetry_equiv_pos_as_xyz
1 x,y,z
2 -x,y,1/2-z
3 -x,-y,-z
4 x,-y,1/2+z
5 1/2+x,1/2+y,z
6 1/2-x,1/2+y,1/2-z
7 1/2-x,1/2-y,-z
8 1/2+x,1/2-y,1/2+z

loop_
_atom_site_label
_atom_site_type_symbol
_atom_site_thermal_displace_type
_atom_site_fract_x
_atom_site_fract_y
_atom_site_fract_z
_atom_site_occupancy
_atom_site_U_iso_or_equiv
Co1 Co Uiso 0.00000 0.0736(7) 0.25000 1.000 0.1426
S1 S Uiso -0.0761(5) -0.0991(8) 0.3957(2) 1.000 0.1426
S4 S Uiso 0.1264(3) 0.3589(7) 0.3109(3) 1.000 0.1426
N1 N Uiso -0.03214(18) 0.0006(6) 0.31156(15) 1.000 0.1426
N4 N Uiso 0.05342(16) 0.1942(5) 0.27576(12) 1.000 0.1426
C1 C Uiso -0.0509(3) -0.0421(7) 0.34758(17) 1.000 0.1426
C4 C Uiso 0.0847(2) 0.2647(5) 0.29079(17) 1.000 0.1426
Co2 Co Uiso 0.15256(16) 0.49991(16) 0.44460(19) 1.000 0.1055
S5 S Uiso 0.0016(3) 0.2664(6) 0.4710(3) 1.000 0.1055
S6 S Uiso 0.2092(2) 0.7062(5) 0.6007(5) 1.000 0.1055
S7 S Uiso 0.1082(2) 0.7700(5) 0.3072(2) 1.000 0.1055
S8 S Uiso 0.2816(5) 0.2122(4) 0.4147(2) 1.000 0.1055
N5 N Uiso 0.0888(2) 0.4012(2) 0.45577(17) 1.000 0.1055
N6 N Uiso 0.17648(19) 0.5871(2) 0.5106(3) 1.000 0.1055
N7 N Uiso 0.13383(15) 0.6141(3) 0.3865(2) 1.000 0.1055
N8 N Uiso 0.2071(2) 0.3783(4) 0.4319(2) 1.000 0.1055
C5 C Uiso 0.0515(2) 0.3435(3) 0.46231(19) 1.000 0.1055
C6 C Uiso 0.1905(2) 0.6381(3) 0.5492(3) 1.000 0.1055
C7 C Uiso 0.12288(17) 0.6808(4) 0.3526(2) 1.000 0.1055
C8 C Uiso 0.2390(3) 0.3072(5) 0.4245(2) 1.000 0.1055
N9 N Uiso 0.05221(17) 0.5349(8) 0.1467(3) 1.000 0.1531
C9 C Uiso 0.1121(2) 0.546(2) 0.1464(10) 1.000 0.1531
C10 C Uiso 0.0273(9) 0.533(2) 0.0906(5) 1.000 0.1531
C11 C Uiso 0.0306(10) 0.6368(16) 0.1756(5) 1.000 0.1531
C12 C Uiso 0.0388(11) 0.4236(13) 0.1741(9) 1.000 0.1531
N10 N Uiso 0.2229(3) 0.0189(10) 0.2342(3) 1.000 0.1531
C13 C Uiso 0.2147(11) 0.1397(16) 0.2549(10) 1.000 0.1531
C14 C Uiso 0.2450(10) 0.027(2) 0.1808(6) 1.000 0.1531
C15 C Uiso 0.2619(8) -0.0459(17) 0.2719(8) 1.000 0.1531
C16 C Uiso 0.1702(5) -0.045(3) 0.2288(11) 1.000 0.1531
N11 N Uiso 0.3699(5) 0.4946(9) 0.0440(4) 1.000 0.1531
C17 C Uiso 0.3616(16) 0.5905(17) 0.0037(9) 1.000 0.1531
C18 C Uiso 0.4022(7) 0.399(2) 0.0218(16) 1.000 0.1531
C19 C Uiso 0.3995(6) 0.5415(19) 0.0936(5) 1.000 0.1531
C20 C Uiso 0.3164(5) 0.447(3) 0.0569(6) 1.000 0.1531
H9A H Uiso 0.1248 0.484 0.128 1.000 0.2296
H9B H Uiso 0.1199 0.614 0.130 1.000 0.2296
H9C H Uiso 0.1270 0.546 0.1806 1.000 0.2296
H10A H Uiso 0.044 0.586 0.0711 1.000 0.2296
H10B H Uiso 0.031 0.460 0.0769 1.000 0.2296
H10C H Uiso -0.0082 0.552 0.0906 1.000 0.2296
H11A H Uiso -0.0060 0.633 0.173 1.000 0.2296
H11B H Uiso 0.044 0.634 0.2104 1.000 0.2296
H11C H Uiso 0.041 0.7043 0.1604 1.000 0.2296
H12A H Uiso 0.045 0.3622 0.1524 1.000 0.2296
H12B H Uiso 0.0601 0.417 0.2050 1.000 0.2296
H12C H Uiso 0.0036 0.425 0.181 1.000 0.2296
H13A H Uiso 0.247 0.174 0.263 1.000 0.2296
H13B H Uiso 0.196 0.135 0.285 1.000 0.2296
H13C H Uiso 0.195 0.182 0.230 1.000 0.2296
H14A H Uiso 0.2273 0.084 0.1614 1.000 0.2296
H14B H Uiso 0.240 -0.044 0.1639 1.000 0.2296
H14C H Uiso 0.2808 0.044 0.1854 1.000 0.2296
H15A H Uiso 0.2960 -0.031 0.263 1.000 0.2296
H15B H Uiso 0.255 -0.1238 0.269 1.000 0.2296
H15C H Uiso 0.258 -0.021 0.3056 1.000 0.2296
H16A H Uiso 0.1726 -0.106 0.206 1.000 0.2296
H16B H Uiso 0.1439 0.006 0.216 1.000 0.2296
H16C H Uiso 0.163 -0.072 0.2614 1.000 0.2296
H17A H Uiso 0.391 0.638 0.006 1.000 0.2296
H17B H Uiso 0.332 0.632 0.010 1.000 0.2296
H17C H Uiso 0.357 0.558 -0.0294 1.000 0.2296
H18A H Uiso 0.4378 0.4137 0.0295 1.000 0.2296
H18B H Uiso 0.3945 0.395 -0.0141 1.000 0.2296
H18C H Uiso 0.3934 0.3294 0.037 1.000 0.2296
H19A H Uiso 0.4293 0.580 0.0847 1.000 0.2296
H19B H Uiso 0.4092 0.481 0.1157 1.000 0.2296
H19C H Uiso 0.3775 0.591 0.1098 1.000 0.2296
H20A H Uiso 0.3218 0.389 0.081 1.000 0.2296
H20B H Uiso 0.2986 0.419 0.0265 1.000 0.2296
H20C H Uiso 0.2970 0.506 0.071 1.000 0.2296

loop_
_geom_angle_atom_site_label_1
_geom_angle_atom_site_label_2
_geom_angle_atom_site_label_3
_geom_angle
_geom_angle_site_symmetry_1
_geom_angle_site_symmetry_3
_geom_angle_publ_flag
N1 Co1 N4 109.8(2) . . yes
N1 Co1 N1 130.4(5) . 2_555 yes
N1 Co1 N4 104.1(2) . 2_555 yes
N1 Co1 N4 104.1(2) 2_555 . yes
N4 Co1 N4 92.2(4) . 2_555 yes
N1 Co1 N4 109.8(2) 2_555 2_555 yes
N6 Co2 N7 108.86(19) . . yes
N6 Co2 N8 108.9(3) . . yes
N7 Co2 N8 117.5(3) . . yes
N5 Co2 N8 101.00(19) . . yes
N5 Co2 N6 110.7(3) . . yes
N5 Co2 N7 109.6(3) . . yes
Co1 N1 C1 180.0(8) . . yes
Co1 N4 C4 179.9(6) . . yes
Co2 N5 C5 180.0(6) . . yes
Co2 N6 C6 180.0(6) . . yes
Co2 N7 C7 180.0(6) . . yes
Co2 N8 C8 180.0(7) . . yes
C11 N9 C12 109.5(12) . . yes
C9 N9 C10 109.4(13) . . yes
C10 N9 C11 109.5(12) . . yes
C10 N9 C12 109.4(13) . . yes
C9 N9 C11 109.6(14) . . yes
C9 N9 C12 109.5(14) . . yes
C13 N10 C16 109.7(16) . . yes
C13 N10 C14 109.1(14) . . yes
C15 N10 C16 109.5(15) . . yes
C13 N10 C15 109.6(13) . . yes
C14 N10 C15 109.5(13) . . yes
C14 N10 C16 109.4(15) . . yes
C17 N11 C20 109.7(19) . . yes
C19 N11 C20 109.5(11) . . yes
C17 N11 C18 109.3(19) . . yes
C18 N11 C20 109.4(16) . . yes
C18 N11 C19 109.4(16) . . yes
C17 N11 C19 109.6(14) . . yes
S1 C1 N1 179.9(11) . . yes
S4 C4 N4 179.9(8) . . yes
S5 C5 N5 179.9(7) . . yes
S6 C6 N6 180.0(8) . . yes
S7 C7 N7 180.0(7) . . yes
S8 C8 N8 179.9(8) . . yes
N9 C9 H9C 108.9 . . no
H9A C9 H9B 110 . . no
N9 C9 H9A 109 . . no
N9 C9 H9B 109 . . no
H9B C9 H9C 110 . . no
H9A C9 H9C 110 . . no
H10A C10 H10B 110 . . no
N9 C10 H10C 109 . . no
N9 C10 H10A 109 . . no
N9 C10 H10B 109 . . no
H10A C10 H10C 109 . . no
H10B C10 H10C 110 . . no
H11A C11 H11B 111 . . no
N9 C11 H11A 109 . . no
H11A C11 H11C 109 . . no
H11B C11 H11C 110 . . no
N9 C11 H11B 109 . . no
N9 C11 H11C 109 . . no
N9 C12 H12A 109 . . no
N9 C12 H12C 109 . . no
H12B C12 H12C 110 . . no
N9 C12 H12B 109 . . no
H12A C12 H12B 110 . . no
H12A C12 H12C 110 . . no
N10 C13 H13B 109 . . no
N10 C13 H13A 110 . . no
H13A C13 H13C 110 . . no
N10 C13 H13C 110 . . no
H13A C13 H13B 110.00 . . no
H13B C13 H13C 109.00 . . no
N10 C14 H14C 109 . . no
N10 C14 H14A 109 . . no
N10 C14 H14B 108 . . no
H14A C14 H14C 110 . . no
H14B C14 H14C 110 . . no
H14A C14 H14B 110 . . no
H15A C15 H15B 110 . . no
H15A C15 H15C 110 . . no
N10 C15 H15A 109 . . no
N10 C15 H15B 109 . . no
N10 C15 H15C 109 . . no
H15B C15 H15C 110 . . no
H16B C16 H16C 110 . . no
N10 C16 H16A 109 . . no
N10 C16 H16B 109 . . no
N10 C16 H16C 109 . . no
H16A C16 H16B 110 . . no
H16A C16 H16C 110 . . no
N11 C17 H17A 109 . . no
N11 C17 H17B 110 . . no
N11 C17 H17C 109 . . no
H17A C17 H17B 110 . . no
H17A C17 H17C 110 . . no
H17B C17 H17C 109 . . no
N11 C18 H18A 109 . . no
N11 C18 H18B 110 . . no
N11 C18 H18C 109 . . no
H18A C18 H18B 110 . . no
H18A C18 H18C 110 . . no
H18B C18 H18C 110 . . no
N11 C19 H19A 108.9 . . no
N11 C19 H19B 109 . . no
N11 C19 H19C 109 . . no
H19A C19 H19B 110 . . no
H19A C19 H19C 110 . . no
H19B C19 H19C 110 . . no
N11 C20 H20A 109 . . no
N11 C20 H20B 109 . . no
N11 C20 H20C 109 . . no
H20A C20 H20B 110 . . no
H20A C20 H20C 110 . . no
H20B C20 H20C 110 . . no

loop_
_geom_bond_atom_site_label_1
_geom_bond_atom_site_label_2
_geom_bond_distance
_geom_bond_site_symmetry_2
_geom_bond_publ_flag
Co1 N1 1.966(6) . yes
Co1 N4 1.966(7) . yes
Co1 N1 1.966(6) 2_555 yes
Co1 N4 1.966(7) 2_555 yes
Co2 N8 1.967(6) . yes
Co2 N5 1.966(5) . yes
Co2 N6 1.967(8) . yes
Co2 N7 1.967(6) . yes
S1 C1 1.537(10) . yes
S4 C4 1.535(9) . yes
S5 C5 1.537(9) . yes
S6 C6 1.535(13) . yes
S7 C7 1.537(7) . yes
S8 C8 1.536(11) . yes
N1 C1 1.150(7) . yes
N4 C4 1.150(7) . yes
N5 C5 1.150(6) . yes
N6 C6 1.150(9) . yes
N7 C7 1.148(6) . yes
N8 C8 1.150(8) . yes
N9 C9 1.482(7) . yes
N9 C10 1.481(16) . yes
N9 C11 1.48(2) . yes
N9 C12 1.48(2) . yes
N10 C16 1.48(2) . yes
N10 C15 1.48(2) . yes
N10 C13 1.48(2) . yes
N10 C14 1.482(19) . yes
N11 C20 1.48(2) . yes
N11 C19 1.481(18) . yes
N11 C18 1.48(3) . yes
N11 C17 1.48(2) . yes
C9 H9C 0.90 . no
C9 H9A 0.91 . no
C9 H9B 0.90 . no
C10 H10B 0.90 . no
C10 H10A 0.89 . no
C10 H10C 0.90 . no
C11 H11A 0.90 . no
C11 H11C 0.90 . no
C11 H11B 0.90 . no
C12 H12C 0.90 . no
C12 H12A 0.90 . no
C12 H12B 0.90 . no
C13 H13B 0.91 . no
C13 H13C 0.90 . no
C13 H13A 0.89 . no
C14 H14A 0.90 . no
C14 H14B 0.91 . no
C14 H14C 0.90 . no
C15 H15A 0.90 . no
C15 H15B 0.90 . no
C15 H15C 0.90 . no
C16 H16B 0.91 . no
C16 H16C 0.90 . no
C16 H16A 0.90 . no
C17 H17A 0.90 . no
C17 H17B 0.89 . no
C17 H17C 0.90 . no
C18 H18A 0.90 . no
C18 H18B 0.90 . no
C18 H18C 0.91 . no
C19 H19A 0.90 . no
C19 H19B 0.90 . no
C19 H19C 0.90 . no
C20 H20A 0.89 . no
C20 H20B 0.90 . no
C20 H20C 0.91 . no
